data_4071046
loop_
_publ_author_name
'Gong, Lei'
'Lin, Yumei'
'He, Guomei'
'Zhang, Hong'
'Wang, Huijuan'
'Wen, Ting Bin'
'Xia, Haiping'

_publ_section_title
;
 Synthesis and Characterization of an Air-Stablep-Osmaphenol
;
_journal_issue 3
_journal_name_full Organometallics
_journal_page_first 309
_journal_paper_doi 10.1021/om7012265
_journal_volume 27
_journal_year 2008
_chemical_formula_moiety 'C32 H46 Cl P4 O Os, Cl, 2 CHCl3'
_chemical_formula_sum 'C34 H48 Cl8 O Os P4'
_chemical_formula_weight 1070.40
_chemical_name_systematic
; 
 ? 
;
_space_group_IT_number 61
_symmetry_cell_setting orthorhombic
_symmetry_space_group_name_Hall '-P 2ac 2ab'
_symmetry_space_group_name_H-M 'P b c a'
_atom_sites_solution_hydrogens geom
_atom_sites_solution_primary direct
_atom_sites_solution_secondary difmap
_audit_creation_method SHELXL-97
_cell_angle_alpha 90.00
_cell_angle_beta 90.00
_cell_angle_gamma 90.00
_cell_formula_units_Z 8
_cell_length_a 16.1222(19)
_cell_length_b 17.089(2)
_cell_length_c 32.257(4)
_cell_measurement_reflns_used 4666
_cell_measurement_temperature 100(2)
_cell_measurement_theta_max 28.18
_cell_measurement_theta_min 2.14
_cell_volume 8887.2(18)
_computing_structure_refinement 'SHELXL-97 (Sheldrick, 1997)'
_computing_structure_solution 'SHELXS-97 (Sheldrick, 1990)'
_diffrn_ambient_temperature 100(2)
_diffrn_measured_fraction_theta_full 0.990
_diffrn_measured_fraction_theta_max 0.990
_diffrn_radiation_monochromator graphite
_diffrn_radiation_source 'fine-focus sealed tube'
_diffrn_radiation_type MoK\a
_diffrn_radiation_wavelength 0.71073
_diffrn_reflns_av_R_equivalents 0.0923
_diffrn_reflns_av_sigmaI/netI 0.0690
_diffrn_reflns_limit_h_max 19
_diffrn_reflns_limit_h_min -19
_diffrn_reflns_limit_k_max 20
_diffrn_reflns_limit_k_min -19
_diffrn_reflns_limit_l_max 38
_diffrn_reflns_limit_l_min -30
_diffrn_reflns_number 42025
_diffrn_reflns_theta_full 25.00
_diffrn_reflns_theta_max 25.00
_diffrn_reflns_theta_min 1.79
_exptl_absorpt_coefficient_mu 3.521
_exptl_absorpt_correction_T_max 1.00
_exptl_absorpt_correction_T_min 0.77
_exptl_absorpt_correction_type multi-scan
_exptl_absorpt_process_details SADABS
_exptl_crystal_colour red
_exptl_crystal_density_diffrn 1.600
_exptl_crystal_density_method 'not measured'
_exptl_crystal_description plate
_exptl_crystal_F_000 4256
_exptl_crystal_size_max 0.20
_exptl_crystal_size_mid 0.15
_exptl_crystal_size_min 0.05
_refine_diff_density_max 1.545
_refine_diff_density_min -1.137
_refine_diff_density_rms 0.145
_refine_ls_extinction_method none
_refine_ls_goodness_of_fit_ref 1.008
_refine_ls_hydrogen_treatment constr
_refine_ls_matrix_type full
_refine_ls_number_parameters 433
_refine_ls_number_reflns 7734
_refine_ls_number_restraints 6
_refine_ls_restrained_S_all 1.008
_refine_ls_R_factor_all 0.0817
_refine_ls_R_factor_gt 0.0424
_refine_ls_shift/su_max 0.012
_refine_ls_shift/su_mean 0.000
_refine_ls_structure_factor_coef Fsqd
_refine_ls_weighting_details 'calc w=1/[\s^2^(Fo^2^)+(0.0327P)^2^+0.0000P] where P=(Fo^2^+2Fc^2^)/3'
_refine_ls_weighting_scheme calc
_refine_ls_wR_factor_gt 0.0743
_refine_ls_wR_factor_ref 0.0816
_reflns_number_gt 5399
_reflns_number_total 7734
_reflns_threshold_expression >2sigma(I)
_cod_data_source_file om7012265-file004.cif
_cod_data_source_block Complex5
_cod_depositor_comments
;
The following automatic conversions were performed:

'_symmetry_cell_setting' value 'Orthorhombic' changed to
'orthorhombic' according to
/home/saulius/struct/CIF-dictionaries/cif_core.dic dictionary named
'cif_core.dic' version 2.4.1 from 2010-06-29.

Automatic conversion script
Id: cif_fix_values 1715 2011-07-08 13:25:40Z adriana 
;
_cod_original_cell_volume 8887.3(18)
_cod_original_sg_symbol_H-M Pbca
_cod_database_code 4071046

loop_
_symmetry_equiv_pos_as_xyz
'x, y, z'
'-x+1/2, -y, z+1/2'
'-x, y+1/2, -z+1/2'
'x+1/2, -y+1/2, -z'
'-x, -y, -z'
'x-1/2, y, -z-1/2'
'x, -y-1/2, z-1/2'
'-x-1/2, y-1/2, z'

loop_
_atom_site_label
_atom_site_type_symbol
_atom_site_fract_x
_atom_site_fract_y
_atom_site_fract_z
_atom_site_U_iso_or_equiv
_atom_site_adp_type
_atom_site_occupancy
_atom_site_symmetry_multiplicity
_atom_site_calc_flag
_atom_site_refinement_flags
Os1 Os 0.453163(13) 0.076834(14) 0.353482(7) 0.01280(7) Uani 1 1 d .
Cl1 Cl 0.51558(9) -0.05569(8) 0.37244(5) 0.0192(3) Uani 1 1 d .
Cl2 Cl 0.44354(9) 0.45918(9) 0.33447(5) 0.0196(3) Uani 1 1 d .
P4 P 0.70260(8) 0.22493(9) 0.35926(5) 0.0140(3) Uani 1 1 d .
P1 P 0.48988(10) 0.03593(10) 0.28586(5) 0.0176(4) Uani 1 1 d .
P3 P 0.43764(9) 0.08837(10) 0.42561(5) 0.0180(4) Uani 1 1 d .
P2 P 0.31390(9) 0.03423(10) 0.34500(5) 0.0170(4) Uani 1 1 d .
O1 O 0.5735(2) 0.3348(2) 0.34769(12) 0.0191(10) Uani 1 1 d .
H1A H 0.5370 0.3689 0.3433 0.029 Uiso 1 1 calc R
C5 C 0.4150(4) 0.1807(4) 0.34161(18) 0.0187(15) Uani 1 1 d .
H5A H 0.3582 0.1833 0.3340 0.022 Uiso 1 1 calc R
C4 C 0.4544(3) 0.2527(3) 0.34199(16) 0.0142(13) Uani 1 1 d .
H4A H 0.4214 0.2980 0.3375 0.017 Uiso 1 1 calc R
C3 C 0.5380(3) 0.2634(3) 0.34843(17) 0.0139(12) Uani 1 1 d .
C2 C 0.5953(3) 0.1999(3) 0.35580(18) 0.0141(12) Uani 1 1 d .
C1 C 0.5690(3) 0.1227(4) 0.35850(17) 0.0162(13) Uani 1 1 d .
H1B H 0.6117 0.0857 0.3635 0.019 Uiso 1 1 calc R
C431 C 0.7640(3) 0.1405(3) 0.37145(18) 0.0130(13) Uani 1 1 d U
C432 C 0.7927(3) 0.1269(4) 0.41156(19) 0.0217(15) Uani 1 1 d .
H43A H 0.7782 0.1615 0.4334 0.026 Uiso 1 1 calc R
C433 C 0.8425(4) 0.0621(4) 0.4193(2) 0.0316(18) Uani 1 1 d .
H43B H 0.8626 0.0531 0.4466 0.038 Uiso 1 1 calc R
C434 C 0.8629(4) 0.0109(4) 0.3881(2) 0.0276(16) Uani 1 1 d .
H43C H 0.8968 -0.0332 0.3940 0.033 Uiso 1 1 calc R
C435 C 0.8346(4) 0.0232(4) 0.3482(2) 0.0261(16) Uani 1 1 d .
H43D H 0.8484 -0.0125 0.3267 0.031 Uiso 1 1 calc R
C436 C 0.7857(4) 0.0884(4) 0.33984(19) 0.0209(15) Uani 1 1 d .
H43E H 0.7669 0.0976 0.3124 0.025 Uiso 1 1 calc R
C421 C 0.7210(3) 0.2947(4) 0.39994(18) 0.0150(14) Uani 1 1 d .
C426 C 0.6727(4) 0.2885(4) 0.43585(19) 0.0235(16) Uani 1 1 d .
H42A H 0.6294 0.2509 0.4372 0.028 Uiso 1 1 calc R
C425 C 0.6881(4) 0.3372(4) 0.46945(19) 0.0241(15) Uani 1 1 d .
H42B H 0.6567 0.3317 0.4942 0.029 Uiso 1 1 calc R
C424 C 0.7490(4) 0.3934(4) 0.4667(2) 0.0326(18) Uani 1 1 d .
H42C H 0.7587 0.4280 0.4893 0.039 Uiso 1 1 calc R
C423 C 0.7955(4) 0.3992(4) 0.4315(2) 0.0336(19) Uani 1 1 d .
H42D H 0.8380 0.4376 0.4302 0.040 Uiso 1 1 calc R
C422 C 0.7831(4) 0.3517(4) 0.3980(2) 0.0255(16) Uani 1 1 d .
H42E H 0.8161 0.3573 0.3737 0.031 Uiso 1 1 calc R
C411 C 0.7411(4) 0.2602(3) 0.31012(19) 0.0196(14) Uani 1 1 d .
C412 C 0.6876(4) 0.2689(4) 0.27650(19) 0.0247(16) Uani 1 1 d .
H41A H 0.6304 0.2569 0.2797 0.030 Uiso 1 1 calc R
C413 C 0.7162(4) 0.2946(5) 0.2388(2) 0.038(2) Uani 1 1 d .
H41B H 0.6791 0.3009 0.2162 0.046 Uiso 1 1 calc R
C414 C 0.7999(5) 0.3112(4) 0.2341(2) 0.047(2) Uani 1 1 d .
H41C H 0.8199 0.3300 0.2083 0.057 Uiso 1 1 calc R
C415 C 0.8541(4) 0.3006(4) 0.2666(2) 0.0359(19) Uani 1 1 d .
H41D H 0.9114 0.3117 0.2630 0.043 Uiso 1 1 calc R
C416 C 0.8250(4) 0.2736(4) 0.3044(2) 0.0265(16) Uani 1 1 d .
H41E H 0.8628 0.2643 0.3264 0.032 Uiso 1 1 calc R
C13 C 0.4497(4) -0.0578(3) 0.26796(18) 0.0240(15) Uani 1 1 d .
H13A H 0.4693 -0.0678 0.2397 0.036 Uiso 1 1 calc R
H13B H 0.3889 -0.0565 0.2682 0.036 Uiso 1 1 calc R
H13C H 0.4692 -0.0995 0.2864 0.036 Uiso 1 1 calc R
C12 C 0.4664(4) 0.1030(4) 0.24386(19) 0.0270(16) Uani 1 1 d .
H12A H 0.4842 0.0800 0.2175 0.041 Uiso 1 1 calc R
H12B H 0.4957 0.1525 0.2484 0.041 Uiso 1 1 calc R
H12C H 0.4065 0.1127 0.2430 0.041 Uiso 1 1 calc R
C11 C 0.6009(4) 0.0203(4) 0.27926(19) 0.0242(16) Uani 1 1 d .
H11A H 0.6121 0.0035 0.2508 0.036 Uiso 1 1 calc R
H11B H 0.6197 -0.0203 0.2986 0.036 Uiso 1 1 calc R
H11C H 0.6306 0.0692 0.2849 0.036 Uiso 1 1 calc R
C33 C 0.5355(4) 0.0905(4) 0.45415(19) 0.0295(17) Uani 1 1 d .
H33A H 0.5241 0.0954 0.4839 0.044 Uiso 1 1 calc R
H33B H 0.5686 0.1353 0.4449 0.044 Uiso 1 1 calc R
H33C H 0.5662 0.0420 0.4490 0.044 Uiso 1 1 calc R
C32 C 0.3852(4) 0.1754(4) 0.44512(19) 0.0274(16) Uani 1 1 d .
H32A H 0.3826 0.1733 0.4755 0.041 Uiso 1 1 calc R
H32B H 0.3288 0.1776 0.4339 0.041 Uiso 1 1 calc R
H32C H 0.4159 0.2222 0.4365 0.041 Uiso 1 1 calc R
C31 C 0.3848(4) 0.0085(4) 0.45262(19) 0.0248(16) Uani 1 1 d .
H31A H 0.3823 0.0201 0.4823 0.037 Uiso 1 1 calc R
H31B H 0.4154 -0.0404 0.4483 0.037 Uiso 1 1 calc R
H31C H 0.3284 0.0029 0.4417 0.037 Uiso 1 1 calc R
C23 C 0.2891(3) -0.0675(3) 0.35313(19) 0.0202(13) Uani 1 1 d .
H23A H 0.2296 -0.0757 0.3485 0.030 Uiso 1 1 calc R
H23B H 0.3032 -0.0823 0.3816 0.030 Uiso 1 1 calc R
H23C H 0.3209 -0.0998 0.3337 0.030 Uiso 1 1 calc R
C22 C 0.2645(4) 0.0543(4) 0.29507(19) 0.0259(16) Uani 1 1 d .
H22A H 0.2076 0.0340 0.2953 0.039 Uiso 1 1 calc R
H22B H 0.2960 0.0286 0.2729 0.039 Uiso 1 1 calc R
H22C H 0.2635 0.1109 0.2902 0.039 Uiso 1 1 calc R
C21 C 0.2358(3) 0.0825(4) 0.37673(19) 0.0243(15) Uani 1 1 d .
H21A H 0.1811 0.0603 0.3706 0.036 Uiso 1 1 calc R
H21B H 0.2355 0.1386 0.3705 0.036 Uiso 1 1 calc R
H21C H 0.2488 0.0746 0.4061 0.036 Uiso 1 1 calc R
C1S C 0.4026(3) 0.4354(3) 0.4381(2) 0.0201(15) Uani 1 1 d .
H1SA H 0.3956 0.4414 0.4074 0.024 Uiso 1 1 calc R
C2S C 0.5345(4) 0.2388(4) 0.5903(2) 0.0347(18) Uani 1 1 d .
H2SA H 0.5160 0.1872 0.6016 0.042 Uiso 1 1 calc R
Cl1C Cl 0.49059(9) 0.37792(10) 0.44751(5) 0.0276(4) Uani 1 1 d .
Cl1B Cl 0.31344(10) 0.38943(12) 0.45847(6) 0.0387(5) Uani 1 1 d .
Cl1A Cl 0.41551(12) 0.52852(11) 0.46005(6) 0.0398(5) Uani 1 1 d .
Cl2C Cl 0.64155(11) 0.23284(12) 0.57700(6) 0.0456(5) Uani 1 1 d .
Cl2B Cl 0.51977(13) 0.31121(13) 0.62803(6) 0.0523(6) Uani 1 1 d .
Cl2A Cl 0.47736(12) 0.26014(13) 0.54583(7) 0.0552(6) Uani 1 1 d .

loop_
_atom_site_aniso_label
_atom_site_aniso_U_11
_atom_site_aniso_U_22
_atom_site_aniso_U_33
_atom_site_aniso_U_23
_atom_site_aniso_U_13
_atom_site_aniso_U_12
Os1 0.00797(11) 0.01551(12) 0.01492(12) 0.00026(11) -0.00084(10) -0.00032(11)
Cl1 0.0156(7) 0.0182(9) 0.0236(9) 0.0026(6) 0.0005(6) 0.0029(6)
Cl2 0.0138(7) 0.0227(8) 0.0224(8) 0.0031(7) 0.0007(6) 0.0030(7)
P4 0.0072(7) 0.0165(9) 0.0181(9) 0.0012(7) 0.0007(6) 0.0002(6)
P1 0.0153(8) 0.0212(10) 0.0163(9) 0.0001(7) 0.0009(7) -0.0029(7)
P3 0.0140(8) 0.0196(10) 0.0206(9) 0.0006(7) -0.0005(6) -0.0008(7)
P2 0.0098(7) 0.0220(9) 0.0191(10) -0.0015(7) -0.0002(6) -0.0024(7)
O1 0.013(2) 0.016(2) 0.028(3) 0.0010(19) 0.0002(18) 0.0004(17)
C5 0.012(3) 0.022(4) 0.021(4) -0.002(3) 0.000(3) -0.008(3)
C4 0.013(3) 0.013(3) 0.016(3) 0.003(2) -0.003(3) 0.004(3)
C3 0.017(3) 0.010(3) 0.015(3) 0.003(2) -0.002(3) 0.003(2)
C2 0.012(3) 0.017(3) 0.013(3) -0.001(3) 0.002(3) 0.005(2)
C1 0.015(3) 0.025(4) 0.008(3) -0.001(3) 0.000(2) 0.000(3)
C431 0.002(3) 0.015(3) 0.021(3) -0.002(3) 0.001(2) 0.002(2)
C432 0.012(3) 0.029(4) 0.023(4) 0.002(3) 0.003(3) 0.007(3)
C433 0.027(4) 0.040(5) 0.027(4) 0.013(3) -0.004(3) 0.006(3)
C434 0.019(3) 0.030(4) 0.034(4) -0.001(3) 0.004(3) 0.009(3)
C435 0.024(3) 0.024(4) 0.031(4) -0.001(3) 0.005(3) 0.008(3)
C436 0.020(3) 0.021(4) 0.021(4) 0.003(3) -0.002(3) -0.003(3)
C421 0.007(3) 0.017(4) 0.021(4) -0.001(3) -0.003(3) -0.001(3)
C426 0.019(3) 0.027(4) 0.025(4) -0.003(3) 0.000(3) 0.006(3)
C425 0.025(4) 0.028(4) 0.019(4) -0.004(3) 0.002(3) -0.001(3)
C424 0.019(3) 0.044(5) 0.035(5) -0.015(4) -0.016(3) 0.005(3)
C423 0.023(4) 0.036(5) 0.042(5) -0.011(4) 0.003(3) -0.014(3)
C422 0.020(4) 0.030(4) 0.026(4) -0.005(3) 0.007(3) -0.003(3)
C411 0.021(3) 0.012(3) 0.026(4) -0.001(3) 0.011(3) 0.000(3)
C412 0.017(3) 0.032(4) 0.026(4) 0.007(3) 0.006(3) 0.011(3)
C413 0.034(4) 0.055(6) 0.026(4) 0.014(4) 0.012(3) 0.031(4)
C414 0.064(6) 0.039(5) 0.039(5) 0.015(4) 0.031(4) 0.024(4)
C415 0.025(4) 0.032(5) 0.051(5) 0.000(4) 0.024(4) -0.004(3)
C416 0.022(3) 0.022(4) 0.036(4) -0.001(3) -0.001(3) 0.001(3)
C13 0.021(3) 0.029(4) 0.022(4) -0.003(3) 0.000(3) 0.000(3)
C12 0.031(4) 0.025(4) 0.024(4) 0.002(3) 0.001(3) -0.010(3)
C11 0.021(3) 0.036(4) 0.015(4) -0.010(3) 0.009(3) -0.002(3)
C33 0.027(4) 0.045(5) 0.017(3) 0.003(3) -0.009(3) -0.006(3)
C32 0.026(4) 0.031(4) 0.025(4) -0.004(3) 0.003(3) 0.002(3)
C31 0.029(4) 0.025(4) 0.020(4) 0.004(3) 0.005(3) -0.002(3)
C23 0.016(3) 0.021(4) 0.024(3) -0.005(3) 0.003(3) -0.006(3)
C22 0.016(3) 0.034(5) 0.027(4) 0.002(3) -0.002(3) -0.003(3)
C21 0.010(3) 0.027(4) 0.036(4) -0.008(3) -0.002(3) 0.002(3)
C1S 0.012(3) 0.020(4) 0.028(4) 0.006(3) 0.001(3) 0.004(3)
C2S 0.034(4) 0.039(5) 0.031(4) 0.001(3) 0.002(3) -0.011(4)
Cl1C 0.0168(7) 0.0303(10) 0.0358(10) 0.0003(8) -0.0012(7) 0.0048(7)
Cl1B 0.0181(8) 0.0550(13) 0.0431(12) 0.0064(9) 0.0033(8) -0.0005(8)
Cl1A 0.0489(11) 0.0281(11) 0.0423(12) -0.0095(9) -0.0101(9) 0.0091(9)
Cl2C 0.0364(10) 0.0394(12) 0.0611(14) 0.0035(10) 0.0051(10) 0.0025(9)
Cl2B 0.0526(12) 0.0593(15) 0.0451(13) -0.0182(11) 0.0099(10) -0.0103(11)
Cl2A 0.0486(12) 0.0661(16) 0.0509(13) -0.0075(11) -0.0117(10) 0.0047(11)

loop_
_atom_type_symbol
_atom_type_description
_atom_type_scat_dispersion_real
_atom_type_scat_dispersion_imag
_atom_type_scat_source
C C 0.0033 0.0016 'International Tables Vol C Tables 4.2.6.8 and 6.1.1.4'
H H 0.0000 0.0000 'International Tables Vol C Tables 4.2.6.8 and 6.1.1.4'
O O 0.0106 0.0060 'International Tables Vol C Tables 4.2.6.8 and 6.1.1.4'
P P 0.1023 0.0942 'International Tables Vol C Tables 4.2.6.8 and 6.1.1.4'
Cl Cl 0.1484 0.1585 'International Tables Vol C Tables 4.2.6.8 and 6.1.1.4'
Os Os -1.2165 7.6030 'International Tables Vol C Tables 4.2.6.8 and 6.1.1.4'

loop_
_geom_angle_atom_site_label_1
_geom_angle_atom_site_label_2
_geom_angle_atom_site_label_3
_geom_angle
C5 Os1 C1 87.3(2)
C5 Os1 P3 94.93(17)
C1 Os1 P3 89.23(16)
C5 Os1 P1 99.78(17)
C1 Os1 P1 87.57(16)
P3 Os1 P1 164.78(6)
C5 Os1 P2 87.58(17)
C1 Os1 P2 174.78(18)
P3 Os1 P2 92.24(5)
P1 Os1 P2 92.28(5)
C5 Os1 Cl1 174.71(18)
C1 Os1 Cl1 87.78(18)
P3 Os1 Cl1 83.05(5)
P1 Os1 Cl1 81.96(5)
P2 Os1 Cl1 97.37(5)
C2 P4 C431 110.9(3)
C2 P4 C421 111.3(3)
C431 P4 C421 106.4(3)
C2 P4 C411 111.0(3)
C431 P4 C411 105.7(3)
C421 P4 C411 111.3(3)
C12 P1 C13 104.2(3)
C12 P1 C11 102.1(3)
C13 P1 C11 100.6(3)
C12 P1 Os1 116.7(2)
C13 P1 Os1 117.6(2)
C11 P1 Os1 113.4(2)
C32 P3 C33 102.1(3)
C32 P3 C31 103.2(3)
C33 P3 C31 100.2(3)
C32 P3 Os1 117.4(2)
C33 P3 Os1 114.1(2)
C31 P3 Os1 117.3(2)
C23 P2 C21 101.6(3)
C23 P2 C22 102.2(3)
C21 P2 C22 96.3(3)
C23 P2 Os1 119.24(19)
C21 P2 Os1 116.7(2)
C22 P2 Os1 117.1(2)
C4 C5 Os1 132.4(4)
C3 C4 C5 124.6(5)
O1 C3 C4 122.2(5)
O1 C3 C2 114.4(5)
C4 C3 C2 123.5(5)
C1 C2 C3 121.9(5)
C1 C2 P4 121.3(4)
C3 C2 P4 116.7(4)
C2 C1 Os1 130.0(4)
C432 C431 C436 119.2(5)
C432 C431 P4 121.4(5)
C436 C431 P4 119.4(5)
C433 C432 C431 119.4(6)
C434 C433 C432 120.9(6)
C433 C434 C435 120.4(6)
C434 C435 C436 119.3(6)
C435 C436 C431 120.7(6)
C426 C421 C422 119.3(6)
C426 C421 P4 117.5(5)
C422 C421 P4 123.1(5)
C425 C426 C421 120.1(6)
C424 C425 C426 119.7(6)
C423 C424 C425 119.6(6)
C424 C423 C422 122.4(6)
C423 C422 C421 118.8(6)
C416 C411 C412 118.9(6)
C416 C411 P4 120.6(5)
C412 C411 P4 120.4(4)
C413 C412 C411 121.0(6)
C412 C413 C414 119.3(7)
C415 C414 C413 120.5(7)
C414 C415 C416 119.9(6)
C415 C416 C411 120.2(6)
Cl1C C1S Cl1A 110.0(3)
Cl1C C1S Cl1B 110.1(3)
Cl1A C1S Cl1B 110.4(3)
Cl2A C2S Cl2B 110.6(4)
Cl2A C2S Cl2C 109.0(4)
Cl2B C2S Cl2C 109.8(4)

loop_
_geom_bond_atom_site_label_1
_geom_bond_atom_site_label_2
_geom_bond_distance
Os1 C5 1.918(6)
Os1 C1 2.032(5)
Os1 P3 2.3483(16)
Os1 P1 2.3657(16)
Os1 P2 2.3761(15)
Os1 Cl1 2.5527(15)
P4 C2 1.786(5)
P4 C431 1.794(6)
P4 C421 1.798(6)
P4 C411 1.806(6)
P1 C12 1.815(6)
P1 C13 1.822(6)
P1 C11 1.823(6)
P3 C32 1.824(6)
P3 C33 1.827(6)
P3 C31 1.830(6)
P2 C23 1.803(6)
P2 C21 1.820(6)
P2 C22 1.829(6)
O1 C3 1.349(6)
C5 C4 1.385(8)
C4 C3 1.377(7)
C3 C2 1.444(7)
C2 C1 1.388(8)
C431 C432 1.394(8)
C431 C436 1.398(8)
C432 C433 1.390(8)
C433 C434 1.374(9)
C434 C435 1.382(8)
C435 C436 1.391(8)
C421 C426 1.399(8)
C421 C422 1.398(8)
C426 C425 1.389(8)
C425 C424 1.377(9)
C424 C423 1.365(9)
C423 C422 1.367(9)
C411 C416 1.385(8)
C411 C412 1.394(8)
C412 C413 1.372(8)
C413 C414 1.387(10)
C414 C415 1.376(10)
C415 C416 1.386(9)
C1S Cl1C 1.752(6)
C1S Cl1A 1.754(6)
C1S Cl1B 1.767(6)
C2S Cl2A 1.743(7)
C2S Cl2B 1.752(7)
C2S Cl2C 1.781(7)
